data_4519309
loop_
_publ_author_name
'Acharya, Nirmalya'
'Dey, Suvendu'
'Deka, Raktim'
'Ray, Debdas'

_publ_section_title
;
 Molecular-Level Understanding of Dual-RTP via Host-Sensitized Multiple
 Triplet-to-Triplet Energy Transfers and Data Security Application
;
_journal_issue 4
_journal_name_full 'ACS Omega'
_journal_page_first 3722
_journal_page_last 3730
_journal_paper_doi 10.1021/acsomega.1c06390
_journal_volume 7
_journal_year 2022
_chemical_formula_sum 'C34 H21 N3'
_chemical_formula_weight 471.54
_chemical_name_systematic CQN1
_space_group_crystal_system monoclinic
_space_group_IT_number 14
_space_group_name_Hall '-P 2ybc'
_space_group_name_H-M_alt 'P 1 21/c 1'
_atom_sites_solution_hydrogens geom
_audit_creation_method SHELXL-2014/7
_cell_angle_alpha 90
_cell_angle_beta 91.838(3)
_cell_angle_gamma 90
_cell_formula_units_Z 4
_cell_length_a 5.4935(5)
_cell_length_b 23.625(2)
_cell_length_c 18.7705(19)
_cell_measurement_reflns_used 479
_cell_measurement_temperature 293(2)
_cell_measurement_theta_max 24.12
_cell_measurement_theta_min 3.49
_cell_volume 2434.9(4)
_computing_cell_refinement 'Bruker SAINT'
_computing_data_collection 'Bruker APEX2'
_computing_data_reduction 'Bruker SAINT'
_computing_molecular_graphics 'Bruker SHELXTL'
_computing_publication_material 'Bruker SHELXTL'
_computing_structure_refinement 'SHELXL-2014/7 (Sheldrick, 2014)'
_computing_structure_solution 'SHELXS-97 (Sheldrick 2008)'
_diffrn_ambient_temperature 293(2)
_diffrn_measured_fraction_theta_full 0.999
_diffrn_measured_fraction_theta_max 0.999
_diffrn_measurement_device_type 'Bruker PHOTON100 CMOS'
_diffrn_measurement_method '\f and \w scans'
_diffrn_radiation_type MoK\a
_diffrn_radiation_wavelength 0.71073
_diffrn_reflns_av_R_equivalents 0.0687
_diffrn_reflns_av_unetI/netI 0.0352
_diffrn_reflns_Laue_measured_fraction_full 0.999
_diffrn_reflns_Laue_measured_fraction_max 0.999
_diffrn_reflns_limit_h_max 6
_diffrn_reflns_limit_h_min -6
_diffrn_reflns_limit_k_max 29
_diffrn_reflns_limit_k_min -29
_diffrn_reflns_limit_l_max 23
_diffrn_reflns_limit_l_min -23
_diffrn_reflns_number 45256
_diffrn_reflns_point_group_measured_fraction_full 0.999
_diffrn_reflns_point_group_measured_fraction_max 0.999
_diffrn_reflns_theta_full 25.242
_diffrn_reflns_theta_max 26.376
_diffrn_reflns_theta_min 2.037
_diffrn_source X-ray
_exptl_absorpt_coefficient_mu 0.076
_exptl_absorpt_correction_T_max 0.971
_exptl_absorpt_correction_T_min 0.963
_exptl_absorpt_correction_type multi-scan
_exptl_crystal_colour palegreen
_exptl_crystal_density_diffrn 1.286
_exptl_crystal_description cubic
_exptl_crystal_F_000 984.0
_exptl_crystal_size_max 0.493
_exptl_crystal_size_mid 0.456
_exptl_crystal_size_min 0.384
_refine_diff_density_max 0.344
_refine_diff_density_min -0.230
_refine_diff_density_rms 0.055
_refine_ls_extinction_coef 0.0095(17)
_refine_ls_extinction_expression Fc^*^=kFc[1+0.001xFc^2^\l^3^/sin(2\q)]^-1/4^
_refine_ls_extinction_method 'SHELXL-2014/7 (Sheldrick 2014'
_refine_ls_goodness_of_fit_ref 1.095
_refine_ls_hydrogen_treatment constr
_refine_ls_matrix_type full
_refine_ls_number_parameters 335
_refine_ls_number_reflns 4979
_refine_ls_number_restraints 0
_refine_ls_restrained_S_all 1.095
_refine_ls_R_factor_all 0.1122
_refine_ls_R_factor_gt 0.0773
_refine_ls_shift/su_max 0.000
_refine_ls_shift/su_mean 0.000
_refine_ls_structure_factor_coef Fsqd
_refine_ls_weighting_details 'w=1/[\s^2^(Fo^2^)+(0.0754P)^2^+2.9985P] where P=(Fo^2^+2Fc^2^)/3'
_refine_ls_weighting_scheme calc
_refine_ls_wR_factor_gt 0.1981
_refine_ls_wR_factor_ref 0.2221
_reflns_Friedel_coverage 0.000
_reflns_number_gt 3390
_reflns_number_total 4985
_reflns_threshold_expression 'I > 2\s(I)'
_cod_data_source_file ao1c06390_si_002.cif
_cod_data_source_block CQN1
_cod_depositor_comments
;
The following automatic conversions were performed:

data item '_exptl_absorpt_correction_type' value 'Multi-Scan' was
changed to 'multi-scan' in accordance with the
/home/data/users/saulius/crontab/automatic-downloads/current/ACS/lib/dictionaries/cif_core.dic
dictionary named 'cif_core.dic' version 2.4.2 last updated on
2011-04-26.

data item '_space_group_crystal_system' value 'Monoclinic' was
changed to 'monoclinic' in accordance with the
/home/data/users/saulius/crontab/automatic-downloads/current/ACS/lib/dictionaries/cif_core.dic
dictionary named 'cif_core.dic' version 2.4.2 last updated on
2011-04-26.

Automatic conversion script
Id: cif_fix_values 7556 2019-12-06 15:28:31Z antanas 
;
_cod_original_cell_volume 2434.86(4)
_cod_original_sg_symbol_H-M 'P 21/c'
_cod_database_code 4519309
_shelx_shelxl_version_number 2014/7
_shelx_space_group_comment
;
The symmetry employed for this shelxl refinement is uniquely defined
by the following loop, which should always be used as a source of
symmetry information in preference to the above space-group names.
They are only intended as comments.
;
_shelx_estimated_absorpt_t_min 0.963
_shelx_estimated_absorpt_t_max 0.971

loop_
_space_group_symop_operation_xyz
'x, y, z'
'-x, y+1/2, -z+1/2'
'-x, -y, -z'
'x, -y-1/2, z-1/2'

loop_
_atom_site_label
_atom_site_type_symbol
_atom_site_fract_x
_atom_site_fract_y
_atom_site_fract_z
_atom_site_U_iso_or_equiv
_atom_site_adp_type
_atom_site_occupancy
_atom_site_site_symmetry_order
_atom_site_calc_flag
_atom_site_refinement_flags_posn
_atom_site_refinement_flags_adp
_atom_site_refinement_flags_occupancy
_atom_site_disorder_assembly
_atom_site_disorder_group
N1 N 0.8872(4) 0.52856(10) 0.74655(13) 0.0392(6) Uani 1 1 d . . . . .
N2 N 0.8335(5) 0.41297(10) 0.73308(14) 0.0433(6) Uani 1 1 d . . . . .
C9 C 0.7128(5) 0.51033(12) 0.69915(16) 0.0385(7) Uani 1 1 d . . . . .
C10 C 0.5602(5) 0.54728(12) 0.65794(16) 0.0378(7) Uani 1 1 d . . . . .
C4 C 0.5968(5) 0.60650(13) 0.66912(16) 0.0394(7) Uani 1 1 d . . . . .
C17 C 0.4673(6) 0.65226(13) 0.62827(17) 0.0415(7) Uani 1 1 d . . . . .
C2 C 0.9067(6) 0.58326(12) 0.75894(16) 0.0400(7) Uani 1 1 d . . . . .
C5 C 0.3817(6) 0.52272(14) 0.60995(17) 0.0447(8) Uani 1 1 d . . . . .
C23 C 1.0872(6) 0.60151(13) 0.81455(16) 0.0414(7) Uani 1 1 d . . . . .
C11 C 0.8800(6) 0.41520(13) 0.80683(18) 0.0444(8) Uani 1 1 d . . . . .
C8 C 0.6835(6) 0.45031(13) 0.69190(17) 0.0410(7) Uani 1 1 d . . . . .
C3 C 0.7633(6) 0.62302(13) 0.72027(17) 0.0448(8) Uani 1 1 d . . . . .
H3 H 0.7830 0.6614 0.7300 0.054 Uiso 1 1 calc R U . . .
C11A C 0.9777(6) 0.37011(12) 0.70526(18) 0.0439(8) Uani 1 1 d . . . . .
N3 N 0.0520(7) 0.57555(15) 0.5357(2) 0.0777(11) Uani 1 1 d . . . . .
C16A C 1.1248(6) 0.34753(13) 0.7608(2) 0.0492(8) Uani 1 1 d . . . . .
C16 C 1.0630(6) 0.37644(13) 0.82526(19) 0.0493(8) Uani 1 1 d . . . . .
C24 C 1.0853(7) 0.65594(14) 0.84207(18) 0.0500(8) Uani 1 1 d . . . . .
H24 H 0.9662 0.6813 0.8260 0.060 Uiso 1 1 calc R U . . .
C29 C 0.2042(7) 0.55490(15) 0.56917(19) 0.0536(9) Uani 1 1 d . . . . .
C7 C 0.5144(6) 0.42885(14) 0.64440(19) 0.0502(9) Uani 1 1 d . . . . .
H7 H 0.4981 0.3899 0.6393 0.060 Uiso 1 1 calc R U . . .
C6 C 0.3650(6) 0.46511(14) 0.60318(19) 0.0525(9) Uani 1 1 d . . . . .
H6 H 0.2523 0.4497 0.5706 0.063 Uiso 1 1 calc R U . . .
C12A C 0.9881(7) 0.34996(14) 0.6360(2) 0.0550(9) Uani 1 1 d . . . . .
H12A H 0.8909 0.3653 0.5994 0.066 Uiso 1 1 calc R U . . .
C28 C 1.2657(7) 0.56483(15) 0.8402(2) 0.0561(9) Uani 1 1 d . . . . .
H28 H 1.2699 0.5279 0.8231 0.067 Uiso 1 1 calc R U . . .
C22 C 0.3071(7) 0.68695(15) 0.66254(19) 0.0551(9) Uani 1 1 d . . . . .
H22 H 0.2737 0.6801 0.7100 0.066 Uiso 1 1 calc R U . . .
C25 C 1.2561(7) 0.67318(16) 0.89265(19) 0.0587(10) Uani 1 1 d . . . . .
H25 H 1.2506 0.7098 0.9107 0.070 Uiso 1 1 calc R U . . .
C12 C 0.7627(7) 0.44637(15) 0.8580(2) 0.0579(9) Uani 1 1 d . . . . .
H12 H 0.6349 0.4706 0.8455 0.070 Uiso 1 1 calc R U . . .
C18 C 0.5161(8) 0.66325(18) 0.5584(2) 0.0666(11) Uani 1 1 d . . . . .
H18 H 0.6246 0.6405 0.5344 0.080 Uiso 1 1 calc R U . . .
C15A C 1.2902(7) 0.30430(15) 0.7460(3) 0.0664(11) Uani 1 1 d . . . . .
H15A H 1.3928 0.2896 0.7818 0.080 Uiso 1 1 calc R U . . .
C20 C 0.2440(8) 0.74253(18) 0.5581(2) 0.0733(12) Uani 1 1 d . . . . .
H20 H 0.1698 0.7728 0.5344 0.088 Uiso 1 1 calc R U . . .
C26 C 1.4336(7) 0.63682(18) 0.9164(2) 0.0662(11) Uani 1 1 d . . . . .
H26 H 1.5513 0.6488 0.9498 0.079 Uiso 1 1 calc R U . . .
C27 C 1.4371(8) 0.58229(18) 0.8906(2) 0.0697(12) Uani 1 1 d . . . . .
H27 H 1.5559 0.5571 0.9073 0.084 Uiso 1 1 calc R U . . .
C21 C 0.1951(8) 0.73181(17) 0.6273(2) 0.0688(11) Uani 1 1 d . . . . .
H21 H 0.0863 0.7547 0.6510 0.083 Uiso 1 1 calc R U . . .
C13A C 1.1484(8) 0.30624(16) 0.6233(3) 0.0678(11) Uani 1 1 d . . . . .
H13A H 1.1565 0.2914 0.5776 0.081 Uiso 1 1 calc R U . . .
C15 C 1.1410(8) 0.37180(18) 0.8966(2) 0.0664(11) Uani 1 1 d . . . . .
H15 H 1.2670 0.3473 0.9099 0.080 Uiso 1 1 calc R U . . .
C13 C 0.8412(9) 0.44035(19) 0.9276(2) 0.0723(12) Uani 1 1 d . . . . .
H13 H 0.7666 0.4613 0.9627 0.087 Uiso 1 1 calc R U . . .
C14A C 1.2975(8) 0.28411(17) 0.6776(3) 0.0729(12) Uani 1 1 d . . . . .
H14A H 1.4047 0.2550 0.6673 0.088 Uiso 1 1 calc R U . . .
C14 C 1.0294(9) 0.4038(2) 0.9466(2) 0.0761(13) Uani 1 1 d . . . . .
H14 H 1.0804 0.4010 0.9942 0.091 Uiso 1 1 calc R U . . .
C19 C 0.4034(9) 0.7083(2) 0.5236(2) 0.0817(14) Uani 1 1 d . . . . .
H19 H 0.4365 0.7155 0.4762 0.098 Uiso 1 1 calc R U . . .

loop_
_atom_site_aniso_label
_atom_site_aniso_U_11
_atom_site_aniso_U_22
_atom_site_aniso_U_33
_atom_site_aniso_U_23
_atom_site_aniso_U_13
_atom_site_aniso_U_12
N1 0.0426(14) 0.0355(13) 0.0388(14) 0.0014(11) -0.0083(11) -0.0002(10)
N2 0.0516(16) 0.0324(13) 0.0451(15) 0.0016(11) -0.0096(12) 0.0038(11)
C9 0.0423(16) 0.0371(15) 0.0356(16) 0.0038(12) -0.0059(13) -0.0021(13)
C10 0.0400(16) 0.0372(15) 0.0357(16) 0.0024(12) -0.0042(12) -0.0006(12)
C4 0.0412(16) 0.0389(16) 0.0378(16) 0.0061(13) -0.0028(13) 0.0019(13)
C17 0.0447(17) 0.0367(16) 0.0425(18) 0.0059(13) -0.0067(14) 0.0022(13)
C2 0.0442(17) 0.0350(15) 0.0404(17) 0.0008(13) -0.0064(13) -0.0012(13)
C5 0.0443(18) 0.0461(18) 0.0428(18) 0.0042(14) -0.0114(14) 0.0000(14)
C23 0.0436(17) 0.0429(17) 0.0374(17) -0.0005(13) -0.0028(13) -0.0016(13)
C11 0.0499(19) 0.0360(16) 0.0469(19) 0.0051(13) -0.0071(15) 0.0018(13)
C8 0.0450(17) 0.0351(15) 0.0423(17) 0.0043(13) -0.0073(13) -0.0008(13)
C3 0.0543(19) 0.0319(15) 0.0474(19) 0.0010(13) -0.0117(15) -0.0008(13)
C11A 0.0469(18) 0.0291(14) 0.056(2) 0.0018(14) 0.0000(15) -0.0030(13)
N3 0.077(2) 0.071(2) 0.083(3) 0.0015(19) -0.038(2) 0.0141(18)
C16A 0.0503(19) 0.0349(16) 0.063(2) 0.0091(15) 0.0023(16) 0.0009(14)
C16 0.0528(19) 0.0395(17) 0.055(2) 0.0122(15) -0.0067(16) 0.0010(14)
C24 0.062(2) 0.0424(18) 0.0447(19) -0.0031(15) -0.0050(16) 0.0013(15)
C29 0.055(2) 0.051(2) 0.053(2) -0.0001(16) -0.0186(17) 0.0019(16)
C7 0.054(2) 0.0345(16) 0.062(2) 0.0014(15) -0.0143(16) -0.0049(14)
C6 0.053(2) 0.0486(19) 0.054(2) -0.0011(16) -0.0183(16) -0.0065(16)
C12A 0.060(2) 0.0426(18) 0.063(2) -0.0069(16) 0.0008(18) -0.0073(16)
C28 0.060(2) 0.049(2) 0.058(2) -0.0116(17) -0.0192(17) 0.0097(16)
C22 0.065(2) 0.056(2) 0.045(2) 0.0102(16) 0.0085(16) 0.0136(17)
C25 0.072(3) 0.055(2) 0.049(2) -0.0125(17) -0.0057(18) -0.0079(18)
C12 0.071(2) 0.051(2) 0.052(2) 0.0045(17) -0.0018(18) 0.0147(18)
C18 0.078(3) 0.074(3) 0.048(2) 0.0190(19) 0.0126(19) 0.033(2)
C15A 0.063(2) 0.045(2) 0.091(3) 0.013(2) 0.004(2) 0.0105(18)
C20 0.087(3) 0.068(3) 0.066(3) 0.027(2) 0.006(2) 0.034(2)
C26 0.063(2) 0.076(3) 0.059(2) -0.017(2) -0.0199(19) -0.005(2)
C27 0.070(3) 0.071(3) 0.067(3) -0.015(2) -0.030(2) 0.019(2)
C21 0.081(3) 0.059(2) 0.068(3) 0.010(2) 0.013(2) 0.030(2)
C13A 0.069(3) 0.051(2) 0.085(3) -0.017(2) 0.016(2) -0.0071(19)
C15 0.069(3) 0.068(2) 0.061(2) 0.020(2) -0.017(2) 0.007(2)
C13 0.096(3) 0.073(3) 0.047(2) 0.003(2) -0.003(2) 0.009(2)
C14A 0.068(3) 0.044(2) 0.108(4) -0.003(2) 0.022(3) 0.0067(19)
C14 0.098(3) 0.084(3) 0.045(2) 0.013(2) -0.014(2) 0.003(3)
C19 0.097(3) 0.090(3) 0.060(3) 0.038(2) 0.017(2) 0.038(3)

loop_
_atom_type_symbol
_atom_type_description
_atom_type_scat_dispersion_real
_atom_type_scat_dispersion_imag
_atom_type_scat_source
C C 0.0033 0.0016 'International Tables Vol C Tables 4.2.6.8 and 6.1.1.4'
H H 0.0000 0.0000 'International Tables Vol C Tables 4.2.6.8 and 6.1.1.4'
N N 0.0061 0.0033 'International Tables Vol C Tables 4.2.6.8 and 6.1.1.4'

loop_
_geom_angle_atom_site_label_1
_geom_angle_atom_site_label_2
_geom_angle_atom_site_label_3
_geom_angle
_geom_angle_site_symmetry_1
_geom_angle_site_symmetry_3
_geom_angle_publ_flag
C2 N1 C9 118.6(2) . . ?
C11A N2 C11 108.0(3) . . ?
C11A N2 C8 125.0(3) . . ?
C11 N2 C8 126.8(3) . . ?
N1 C9 C10 123.6(3) . . ?
N1 C9 C8 116.8(3) . . ?
C10 C9 C8 119.6(3) . . ?
C9 C10 C4 116.3(3) . . ?
C9 C10 C5 118.2(3) . . ?
C4 C10 C5 125.4(3) . . ?
C3 C4 C10 118.2(3) . . ?
C3 C4 C17 116.9(3) . . ?
C10 C4 C17 124.8(3) . . ?
C18 C17 C22 118.8(3) . . ?
C18 C17 C4 121.6(3) . . ?
C22 C17 C4 119.5(3) . . ?
N1 C2 C3 121.4(3) . . ?
N1 C2 C23 117.3(3) . . ?
C3 C2 C23 121.2(3) . . ?
C6 C5 C10 120.2(3) . . ?
C6 C5 C29 115.7(3) . . ?
C10 C5 C29 124.0(3) . . ?
C28 C23 C24 117.7(3) . . ?
C28 C23 C2 120.9(3) . . ?
C24 C23 C2 121.3(3) . . ?
C12 C11 C16 121.6(3) . . ?
C12 C11 N2 129.1(3) . . ?
C16 C11 N2 109.1(3) . . ?
C7 C8 N2 119.8(3) . . ?
C7 C8 C9 120.1(3) . . ?
N2 C8 C9 120.1(3) . . ?
C4 C3 C2 121.5(3) . . ?
C4 C3 H3 119.2 . . ?
C2 C3 H3 119.2 . . ?
C12A C11A N2 129.8(3) . . ?
C12A C11A C16A 121.7(3) . . ?
N2 C11A C16A 108.5(3) . . ?
C15A C16A C11A 119.4(4) . . ?
C15A C16A C16 133.2(4) . . ?
C11A C16A C16 107.3(3) . . ?
C11 C16 C15 119.0(3) . . ?
C11 C16 C16A 106.9(3) . . ?
C15 C16 C16A 134.0(3) . . ?
C25 C24 C23 121.3(3) . . ?
C25 C24 H24 119.4 . . ?
C23 C24 H24 119.4 . . ?
N3 C29 C5 173.4(4) . . ?
C8 C7 C6 120.5(3) . . ?
C8 C7 H7 119.7 . . ?
C6 C7 H7 119.7 . . ?
C5 C6 C7 121.3(3) . . ?
C5 C6 H6 119.3 . . ?
C7 C6 H6 119.3 . . ?
C13A C12A C11A 117.6(4) . . ?
C13A C12A H12A 121.2 . . ?
C11A C12A H12A 121.2 . . ?
C27 C28 C23 120.9(3) . . ?
C27 C28 H28 119.6 . . ?
C23 C28 H28 119.6 . . ?
C17 C22 C21 120.9(3) . . ?
C17 C22 H22 119.5 . . ?
C21 C22 H22 119.5 . . ?
C26 C25 C24 120.3(3) . . ?
C26 C25 H25 119.9 . . ?
C24 C25 H25 119.9 . . ?
C13 C12 C11 117.8(4) . . ?
C13 C12 H12 121.1 . . ?
C11 C12 H12 121.1 . . ?
C17 C18 C19 119.9(4) . . ?
C17 C18 H18 120.1 . . ?
C19 C18 H18 120.1 . . ?
C14A C15A C16A 118.6(4) . . ?
C14A C15A H15A 120.7 . . ?
C16A C15A H15A 120.7 . . ?
C21 C20 C19 119.4(3) . . ?
C21 C20 H20 120.3 . . ?
C19 C20 H20 120.3 . . ?
C25 C26 C27 119.5(3) . . ?
C25 C26 H26 120.3 . . ?
C27 C26 H26 120.3 . . ?
C26 C27 C28 120.4(4) . . ?
C26 C27 H27 119.8 . . ?
C28 C27 H27 119.8 . . ?
C20 C21 C22 120.1(4) . . ?
C20 C21 H21 120.0 . . ?
C22 C21 H21 120.0 . . ?
C12A C13A C14A 121.3(4) . . ?
C12A C13A H13A 119.4 . . ?
C14A C13A H13A 119.4 . . ?
C14 C15 C16 119.0(4) . . ?
C14 C15 H15 120.5 . . ?
C16 C15 H15 120.5 . . ?
C12 C13 C14 121.4(4) . . ?
C12 C13 H13 119.3 . . ?
C14 C13 H13 119.3 . . ?
C15A C14A C13A 121.4(4) . . ?
C15A C14A H14A 119.3 . . ?
C13A C14A H14A 119.3 . . ?
C15 C14 C13 121.0(4) . . ?
C15 C14 H14 119.5 . . ?
C13 C14 H14 119.5 . . ?
C20 C19 C18 120.9(4) . . ?
C20 C19 H19 119.5 . . ?
C18 C19 H19 119.5 . . ?

loop_
_geom_bond_atom_site_label_1
_geom_bond_atom_site_label_2
_geom_bond_distance
_geom_bond_site_symmetry_2
_geom_bond_publ_flag
N1 C2 1.317(4) . ?
N1 C9 1.356(4) . ?
N2 C11A 1.397(4) . ?
N2 C11 1.401(4) . ?
N2 C8 1.419(4) . ?
C9 C10 1.422(4) . ?
C9 C8 1.433(4) . ?
C10 C4 1.428(4) . ?
C10 C5 1.433(4) . ?
C4 C3 1.362(4) . ?
C4 C17 1.493(4) . ?
C17 C18 1.372(5) . ?
C17 C22 1.377(5) . ?
C2 C3 1.412(4) . ?
C2 C23 1.481(4) . ?
C5 C6 1.370(5) . ?
C5 C29 1.438(4) . ?
C23 C28 1.383(4) . ?
C23 C24 1.386(4) . ?
C11 C12 1.385(5) . ?
C11 C16 1.395(4) . ?
C8 C7 1.365(4) . ?
C3 H3 0.9300 . ?
C11A C12A 1.388(5) . ?
C11A C16A 1.404(5) . ?
N3 C29 1.139(4) . ?
C16A C15A 1.401(5) . ?
C16A C16 1.439(5) . ?
C16 C15 1.398(5) . ?
C24 C25 1.375(5) . ?
C24 H24 0.9300 . ?
C7 C6 1.402(5) . ?
C7 H7 0.9300 . ?
C6 H6 0.9300 . ?
C12A C13A 1.383(5) . ?
C12A H12A 0.9300 . ?
C28 C27 1.377(5) . ?
C28 H28 0.9300 . ?
C22 C21 1.383(5) . ?
C22 H22 0.9300 . ?
C25 C26 1.364(5) . ?
C25 H25 0.9300 . ?
C12 C13 1.370(5) . ?
C12 H12 0.9300 . ?
C18 C19 1.385(5) . ?
C18 H18 0.9300 . ?
C15A C14A 1.372(6) . ?
C15A H15A 0.9300 . ?
C20 C21 1.359(6) . ?
C20 C19 1.369(6) . ?
C20 H20 0.9300 . ?
C26 C27 1.377(5) . ?
C26 H26 0.9300 . ?
C27 H27 0.9300 . ?
C21 H21 0.9300 . ?
C13A C14A 1.388(6) . ?
C13A H13A 0.9300 . ?
C15 C14 1.365(6) . ?
C15 H15 0.9300 . ?
C13 C14 1.385(6) . ?
C13 H13 0.9300 . ?
C14A H14A 0.9300 . ?
C14 H14 0.9300 . ?
C19 H19 0.9300 . ?
